data_7160250
loop_
_publ_author_name
'Nitisha, Nitisha'
'Sahu, Sonali'
'Parthasarathy, Venkatakrishnan'

_publ_section_title
;
 Pentagon-Embedded N-Doped Coumarinacenes: Tandem Synthesis and Tunable
 Photophysical Attributes for Biomolecular Probing
;
_journal_name_full 'Organic &amp; Biomolecular Chemistry'
_journal_paper_doi 10.1039/D4OB01048E
_journal_year 2024
_chemical_formula_moiety 'C26 H17 N O2'
_chemical_formula_sum 'C26 H17 N O2'
_chemical_formula_weight 375.40
_space_group_crystal_system triclinic
_space_group_IT_number 2
_space_group_name_Hall '-P 1'
_space_group_name_H-M_alt 'P -1'
_atom_sites_solution_hydrogens geom
_audit_creation_method SHELXL-2014/7
_audit_update_record
;
2023-09-05 deposited with the CCDC.	2024-11-21 downloaded from the CCDC.
;
_cell_angle_alpha 72.286(3)
_cell_angle_beta 81.389(3)
_cell_angle_gamma 88.455(3)
_cell_formula_units_Z 2
_cell_length_a 7.6312(4)
_cell_length_b 9.6106(5)
_cell_length_c 12.8959(8)
_cell_measurement_reflns_used 4621
_cell_measurement_temperature 296(2)
_cell_measurement_theta_max 26.09
_cell_measurement_theta_min 2.34
_cell_volume 890.62(9)
_computing_cell_refinement 'Bruker SAINT'
_computing_data_collection 'Bruker APEX2'
_computing_data_reduction 'Bruker SAINT'
_computing_molecular_graphics 'Bruker SHELXTL'
_computing_publication_material 'Bruker SHELXTL'
_computing_structure_refinement 'SHELXL-2014/7 (Sheldrick, 2014)'
_computing_structure_solution 'SHELXS-97 (Sheldrick 2008)'
_diffrn_ambient_temperature 296(2)
_diffrn_measured_fraction_theta_full 0.999
_diffrn_measured_fraction_theta_max 0.999
_diffrn_measurement_device_type 'Bruker APEX-II CCD'
_diffrn_measurement_method '\f and \w scans'
_diffrn_radiation_type MoK\a
_diffrn_radiation_wavelength 0.71073
_diffrn_reflns_av_R_equivalents 0.0244
_diffrn_reflns_av_unetI/netI 0.0230
_diffrn_reflns_Laue_measured_fraction_full 0.999
_diffrn_reflns_Laue_measured_fraction_max 0.999
_diffrn_reflns_limit_h_max 8
_diffrn_reflns_limit_h_min -9
_diffrn_reflns_limit_k_max 11
_diffrn_reflns_limit_k_min -11
_diffrn_reflns_limit_l_max 15
_diffrn_reflns_limit_l_min -15
_diffrn_reflns_number 12192
_diffrn_reflns_point_group_measured_fraction_full 0.999
_diffrn_reflns_point_group_measured_fraction_max 0.999
_diffrn_reflns_theta_full 24.996
_diffrn_reflns_theta_max 24.996
_diffrn_reflns_theta_min 2.225
_exptl_absorpt_coefficient_mu 0.089
_exptl_absorpt_correction_T_max 0.991
_exptl_absorpt_correction_T_min 0.978
_exptl_absorpt_correction_type multi-scan
_exptl_absorpt_process_details 'SADABS V2014/5(Bruker AXS.Inc)'
_exptl_crystal_colour green
_exptl_crystal_density_diffrn 1.400
_exptl_crystal_description Rectangular
_exptl_crystal_F_000 392
_exptl_crystal_size_max 0.250
_exptl_crystal_size_mid 0.150
_exptl_crystal_size_min 0.100
_refine_diff_density_max 0.215
_refine_diff_density_min -0.167
_refine_diff_density_rms 0.035
_refine_ls_extinction_coef 0.0074(17)
_refine_ls_extinction_expression Fc^*^=kFc[1+0.001xFc^2^\l^3^/sin(2\q)]^-1/4^
_refine_ls_extinction_method 'SHELXL-2014/7 (Sheldrick 2014'
_refine_ls_goodness_of_fit_ref 1.026
_refine_ls_hydrogen_treatment constr
_refine_ls_matrix_type full
_refine_ls_number_parameters 264
_refine_ls_number_reflns 3140
_refine_ls_number_restraints 0
_refine_ls_restrained_S_all 1.026
_refine_ls_R_factor_all 0.0533
_refine_ls_R_factor_gt 0.0379
_refine_ls_shift/su_max 0.000
_refine_ls_shift/su_mean 0.000
_refine_ls_structure_factor_coef Fsqd
_refine_ls_weighting_details 'w=1/[\s^2^(Fo^2^)+(0.0474P)^2^+0.1963P] where P=(Fo^2^+2Fc^2^)/3'
_refine_ls_weighting_scheme calc
_refine_ls_wR_factor_gt 0.0905
_refine_ls_wR_factor_ref 0.1020
_reflns_Friedel_coverage 0.000
_reflns_number_gt 2442
_reflns_number_total 3140
_reflns_threshold_expression 'I > 2\s(I)'
_cod_data_source_file d4ob01048e2.cif
_cod_data_source_block 141
_cod_database_code 7160250
_shelx_shelxl_version_number 2014/7
_shelx_space_group_comment
; 
The symmetry employed for this shelxl refinement is uniquely defined 
by the following loop, which should always be used as a source of 
symmetry information in preference to the above space-group names. 
They are only intended as comments. 
;
_shelx_estimated_absorpt_t_min 0.978
_shelx_estimated_absorpt_t_max 0.991

loop_
_space_group_symop_operation_xyz
'x, y, z'
'-x, -y, -z'

loop_
_atom_site_label
_atom_site_type_symbol
_atom_site_fract_x
_atom_site_fract_y
_atom_site_fract_z
_atom_site_U_iso_or_equiv
_atom_site_adp_type
_atom_site_occupancy
_atom_site_site_symmetry_order
_atom_site_calc_flag
_atom_site_refinement_flags_posn
_atom_site_refinement_flags_adp
_atom_site_refinement_flags_occupancy
_atom_site_disorder_assembly
_atom_site_disorder_group
C1 C 0.40735(19) 1.30035(16) 0.36235(12) 0.0360(4) Uani 1 1 d . . . . .
C2 C 0.4099(2) 1.42383(17) 0.39596(14) 0.0450(4) Uani 1 1 d . . . . .
H2 H 0.3534 1.4232 0.4652 0.054 Uiso 1 1 calc R U . . .
C3 C 0.4983(2) 1.54863(18) 0.32468(15) 0.0512(5) Uani 1 1 d . . . . .
H3 H 0.5010 1.6324 0.3462 0.061 Uiso 1 1 calc R U . . .
C4 C 0.5824(2) 1.54907(18) 0.22183(15) 0.0494(4) Uani 1 1 d . . . . .
H4 H 0.6421 1.6335 0.1756 0.059 Uiso 1 1 calc R U . . .
C5 C 0.5804(2) 1.42771(17) 0.18584(14) 0.0438(4) Uani 1 1 d . . . . .
H5 H 0.6367 1.4293 0.1163 0.053 Uiso 1 1 calc R U . . .
C6 C 0.4915(2) 1.30363(16) 0.25720(12) 0.0369(4) Uani 1 1 d . . . . .
C7 C 0.37592(19) 1.07380(16) 0.33918(11) 0.0342(4) Uani 1 1 d . . . . .
C8 C 0.3202(2) 0.93236(16) 0.36167(12) 0.0365(4) Uani 1 1 d . . . . .
H8 H 0.3420 0.8842 0.3086 0.044 Uiso 1 1 calc R U . . .
C9 C 0.22861(19) 0.86126(16) 0.46753(11) 0.0332(3) Uani 1 1 d . . . . .
C10 C 0.1741(2) 0.71361(16) 0.49785(12) 0.0372(4) Uani 1 1 d . . . . .
H10 H 0.1921 0.6631 0.4462 0.045 Uiso 1 1 calc R U . . .
C11 C 0.09543(19) 0.64474(16) 0.60194(12) 0.0362(4) Uani 1 1 d . . . . .
C12 C -0.0144(2) 0.4147(2) 0.72978(14) 0.0503(4) Uani 1 1 d . . . . .
C13 C -0.0593(2) 0.48935(19) 0.81138(13) 0.0484(4) Uani 1 1 d . . . . .
H13 H -0.1142 0.4358 0.8810 0.058 Uiso 1 1 calc R U . . .
C14 C -0.0261(2) 0.63178(19) 0.79216(12) 0.0417(4) Uani 1 1 d . . . . .
C15 C 0.05726(19) 0.71649(17) 0.68309(12) 0.0357(4) Uani 1 1 d . . . . .
C16 C 0.10275(19) 0.86259(17) 0.65320(12) 0.0368(4) Uani 1 1 d . . . . .
H16 H 0.0746 0.9129 0.7045 0.044 Uiso 1 1 calc R U . . .
C17 C 0.19072(18) 0.93848(16) 0.54731(11) 0.0333(3) Uani 1 1 d . . . . .
C18 C 0.24167(19) 1.08687(16) 0.51810(12) 0.0358(4) Uani 1 1 d . . . . .
H18 H 0.2122 1.1392 0.5680 0.043 Uiso 1 1 calc R U . . .
C19 C 0.33464(19) 1.15399(16) 0.41615(12) 0.0336(3) Uani 1 1 d . . . . .
C20 C 0.56428(19) 1.12213(16) 0.15400(12) 0.0356(4) Uani 1 1 d . . . . .
C21 C 0.5560(2) 1.20420(17) 0.04609(12) 0.0413(4) Uani 1 1 d . . . . .
H21 H 0.4840 1.2854 0.0314 0.050 Uiso 1 1 calc R U . . .
C22 C 0.6538(2) 1.16603(19) -0.03949(13) 0.0471(4) Uani 1 1 d . . . . .
H22 H 0.6488 1.2225 -0.1117 0.057 Uiso 1 1 calc R U . . .
C23 C 0.7586(2) 1.04520(19) -0.01893(14) 0.0503(5) Uani 1 1 d . . . . .
H23 H 0.8252 1.0202 -0.0769 0.060 Uiso 1 1 calc R U . . .
C24 C 0.7645(2) 0.96110(18) 0.08830(15) 0.0483(4) Uani 1 1 d . . . . .
H24 H 0.8341 0.8784 0.1023 0.058 Uiso 1 1 calc R U . . .
C25 C 0.6682(2) 0.99848(17) 0.17486(13) 0.0407(4) Uani 1 1 d . . . . .
H25 H 0.6728 0.9412 0.2469 0.049 Uiso 1 1 calc R U . . .
C26 C -0.0691(2) 0.7044(2) 0.88014(14) 0.0575(5) Uani 1 1 d . . . . .
H26A H -0.1221 0.6342 0.9472 0.086 Uiso 1 1 calc R U . . .
H26B H -0.1504 0.7819 0.8576 0.086 Uiso 1 1 calc R U . . .
H26C H 0.0377 0.7439 0.8921 0.086 Uiso 1 1 calc R U . . .
N1 N 0.47107(17) 1.16641(13) 0.24233(10) 0.0390(3) Uani 1 1 d . . . . .
O1 O 0.05555(15) 0.49745(11) 0.62587(9) 0.0467(3) Uani 1 1 d . . . . .
O2 O -0.0322(2) 0.28532(14) 0.74460(11) 0.0726(4) Uani 1 1 d . . . . .

loop_
_atom_site_aniso_label
_atom_site_aniso_U_11
_atom_site_aniso_U_22
_atom_site_aniso_U_33
_atom_site_aniso_U_23
_atom_site_aniso_U_13
_atom_site_aniso_U_12
C1 0.0380(8) 0.0298(8) 0.0395(8) -0.0068(7) -0.0124(7) 0.0035(6)
C2 0.0536(10) 0.0341(9) 0.0493(10) -0.0130(8) -0.0140(8) 0.0056(7)
C3 0.0605(11) 0.0295(9) 0.0659(12) -0.0147(8) -0.0168(9) 0.0028(8)
C4 0.0479(10) 0.0318(9) 0.0630(12) -0.0049(8) -0.0104(8) -0.0021(7)
C5 0.0450(10) 0.0349(9) 0.0461(9) -0.0053(7) -0.0048(7) -0.0020(7)
C6 0.0380(8) 0.0296(9) 0.0409(8) -0.0059(7) -0.0096(7) 0.0018(6)
C7 0.0359(8) 0.0320(9) 0.0315(8) -0.0049(6) -0.0051(6) -0.0004(6)
C8 0.0440(9) 0.0333(9) 0.0318(8) -0.0105(7) -0.0025(6) -0.0008(7)
C9 0.0343(8) 0.0312(8) 0.0325(8) -0.0069(6) -0.0057(6) 0.0012(6)
C10 0.0419(9) 0.0348(9) 0.0341(8) -0.0105(7) -0.0031(6) -0.0006(7)
C11 0.0345(8) 0.0315(9) 0.0385(8) -0.0044(7) -0.0058(6) -0.0032(6)
C12 0.0520(11) 0.0453(11) 0.0431(10) 0.0027(8) -0.0064(8) -0.0121(8)
C13 0.0480(10) 0.0535(12) 0.0341(9) 0.0000(8) -0.0018(7) -0.0130(8)
C14 0.0333(8) 0.0525(11) 0.0340(8) -0.0051(7) -0.0045(6) -0.0029(7)
C15 0.0307(8) 0.0410(9) 0.0323(8) -0.0058(7) -0.0061(6) -0.0010(7)
C16 0.0354(8) 0.0436(10) 0.0319(8) -0.0117(7) -0.0065(6) 0.0028(7)
C17 0.0332(8) 0.0350(9) 0.0317(8) -0.0085(6) -0.0086(6) 0.0030(6)
C18 0.0412(9) 0.0353(9) 0.0328(8) -0.0117(7) -0.0095(6) 0.0051(7)
C19 0.0366(8) 0.0298(8) 0.0346(8) -0.0072(6) -0.0112(6) 0.0031(6)
C20 0.0345(8) 0.0353(9) 0.0348(8) -0.0082(7) -0.0018(6) -0.0069(7)
C21 0.0386(9) 0.0395(9) 0.0397(9) -0.0037(7) -0.0034(7) -0.0025(7)
C22 0.0464(10) 0.0533(11) 0.0354(9) -0.0069(8) 0.0017(7) -0.0121(8)
C23 0.0466(10) 0.0524(11) 0.0510(10) -0.0210(9) 0.0087(8) -0.0096(8)
C24 0.0420(9) 0.0379(10) 0.0631(11) -0.0158(8) -0.0002(8) -0.0022(7)
C25 0.0414(9) 0.0357(9) 0.0421(9) -0.0063(7) -0.0073(7) -0.0057(7)
C26 0.0577(12) 0.0709(13) 0.0370(9) -0.0107(9) 0.0042(8) -0.0071(9)
N1 0.0495(8) 0.0293(7) 0.0338(7) -0.0059(5) 0.0004(6) -0.0043(6)
O1 0.0569(7) 0.0355(7) 0.0415(6) -0.0039(5) -0.0022(5) -0.0104(5)
O2 0.1061(12) 0.0425(8) 0.0569(8) 0.0006(6) -0.0025(7) -0.0218(7)

loop_
_atom_type_symbol
_atom_type_description
_atom_type_scat_dispersion_real
_atom_type_scat_dispersion_imag
_atom_type_scat_source
C C 0.0033 0.0016 'International Tables Vol C Tables 4.2.6.8 and 6.1.1.4'
H H 0.0000 0.0000 'International Tables Vol C Tables 4.2.6.8 and 6.1.1.4'
N N 0.0061 0.0033 'International Tables Vol C Tables 4.2.6.8 and 6.1.1.4'
O O 0.0106 0.0060 'International Tables Vol C Tables 4.2.6.8 and 6.1.1.4'

loop_
_geom_angle_atom_site_label_1
_geom_angle_atom_site_label_2
_geom_angle_atom_site_label_3
_geom_angle
_geom_angle_site_symmetry_1
_geom_angle_site_symmetry_3
_geom_angle_publ_flag
C2 C1 C6 119.83(14) . . ?
C2 C1 C19 132.99(14) . . ?
C6 C1 C19 107.17(13) . . ?
C1 C2 C3 118.91(16) . . ?
C1 C2 H2 120.5 . . ?
C3 C2 H2 120.5 . . ?
C4 C3 C2 120.38(16) . . ?
C4 C3 H3 119.8 . . ?
C2 C3 H3 119.8 . . ?
C5 C4 C3 121.88(16) . . ?
C5 C4 H4 119.1 . . ?
C3 C4 H4 119.1 . . ?
C4 C5 C6 117.47(16) . . ?
C4 C5 H5 121.3 . . ?
C6 C5 H5 121.3 . . ?
C5 C6 C1 121.53(15) . . ?
C5 C6 N1 129.17(14) . . ?
C1 C6 N1 109.29(13) . . ?
C8 C7 N1 129.23(13) . . ?
C8 C7 C19 122.30(13) . . ?
N1 C7 C19 108.41(12) . . ?
C7 C8 C9 118.27(14) . . ?
C7 C8 H8 120.9 . . ?
C9 C8 H8 120.9 . . ?
C10 C9 C8 121.26(14) . . ?
C10 C9 C17 118.52(13) . . ?
C8 C9 C17 120.21(13) . . ?
C11 C10 C9 120.41(14) . . ?
C11 C10 H10 119.8 . . ?
C9 C10 H10 119.8 . . ?
C10 C11 O1 116.31(14) . . ?
C10 C11 C15 122.74(14) . . ?
O1 C11 C15 120.95(13) . . ?
O2 C12 O1 116.69(17) . . ?
O2 C12 C13 126.00(16) . . ?
O1 C12 C13 117.31(15) . . ?
C14 C13 C12 123.43(15) . . ?
C14 C13 H13 118.3 . . ?
C12 C13 H13 118.3 . . ?
C13 C14 C15 118.54(15) . . ?
C13 C14 C26 121.91(15) . . ?
C15 C14 C26 119.53(15) . . ?
C16 C15 C11 117.46(13) . . ?
C16 C15 C14 124.45(14) . . ?
C11 C15 C14 118.09(14) . . ?
C15 C16 C17 122.23(14) . . ?
C15 C16 H16 118.9 . . ?
C17 C16 H16 118.9 . . ?
C18 C17 C16 122.04(14) . . ?
C18 C17 C9 119.42(13) . . ?
C16 C17 C9 118.54(14) . . ?
C19 C18 C17 119.95(14) . . ?
C19 C18 H18 120.0 . . ?
C17 C18 H18 120.0 . . ?
C18 C19 C7 119.67(14) . . ?
C18 C19 C1 133.54(14) . . ?
C7 C19 C1 106.79(12) . . ?
C21 C20 C25 119.33(14) . . ?
C21 C20 N1 120.17(14) . . ?
C25 C20 N1 120.47(13) . . ?
C22 C21 C20 120.27(15) . . ?
C22 C21 H21 119.9 . . ?
C20 C21 H21 119.9 . . ?
C23 C22 C21 120.43(16) . . ?
C23 C22 H22 119.8 . . ?
C21 C22 H22 119.8 . . ?
C22 C23 C24 119.61(16) . . ?
C22 C23 H23 120.2 . . ?
C24 C23 H23 120.2 . . ?
C25 C24 C23 120.62(16) . . ?
C25 C24 H24 119.7 . . ?
C23 C24 H24 119.7 . . ?
C24 C25 C20 119.71(15) . . ?
C24 C25 H25 120.1 . . ?
C20 C25 H25 120.1 . . ?
C14 C26 H26A 109.5 . . ?
C14 C26 H26B 109.5 . . ?
H26A C26 H26B 109.5 . . ?
C14 C26 H26C 109.5 . . ?
H26A C26 H26C 109.5 . . ?
H26B C26 H26C 109.5 . . ?
C7 N1 C6 108.32(12) . . ?
C7 N1 C20 125.78(12) . . ?
C6 N1 C20 124.58(12) . . ?
C12 O1 C11 121.49(13) . . ?

loop_
_geom_bond_atom_site_label_1
_geom_bond_atom_site_label_2
_geom_bond_distance
_geom_bond_site_symmetry_2
_geom_bond_publ_flag
C1 C2 1.383(2) . ?
C1 C6 1.402(2) . ?
C1 C19 1.449(2) . ?
C2 C3 1.388(2) . ?
C2 H2 0.9300 . ?
C3 C4 1.383(2) . ?
C3 H3 0.9300 . ?
C4 C5 1.382(2) . ?
C4 H4 0.9300 . ?
C5 C6 1.385(2) . ?
C5 H5 0.9300 . ?
C6 N1 1.4051(19) . ?
C7 C8 1.367(2) . ?
C7 N1 1.4022(18) . ?
C7 C19 1.427(2) . ?
C8 C9 1.411(2) . ?
C8 H8 0.9300 . ?
C9 C10 1.409(2) . ?
C9 C17 1.434(2) . ?
C10 C11 1.356(2) . ?
C10 H10 0.9300 . ?
C11 O1 1.3859(18) . ?
C11 C15 1.412(2) . ?
C12 O2 1.208(2) . ?
C12 O1 1.3687(19) . ?
C12 C13 1.441(3) . ?
C13 C14 1.339(2) . ?
C13 H13 0.9300 . ?
C14 C15 1.452(2) . ?
C14 C26 1.497(2) . ?
C15 C16 1.377(2) . ?
C16 C17 1.412(2) . ?
C16 H16 0.9300 . ?
C17 C18 1.409(2) . ?
C18 C19 1.370(2) . ?
C18 H18 0.9300 . ?
C20 C21 1.385(2) . ?
C20 C25 1.390(2) . ?
C20 N1 1.4214(18) . ?
C21 C22 1.376(2) . ?
C21 H21 0.9300 . ?
C22 C23 1.373(2) . ?
C22 H22 0.9300 . ?
C23 C24 1.380(2) . ?
C23 H23 0.9300 . ?
C24 C25 1.378(2) . ?
C24 H24 0.9300 . ?
C25 H25 0.9300 . ?
C26 H26A 0.9600 . ?
C26 H26B 0.9600 . ?
C26 H26C 0.9600 . ?

loop_
_geom_torsion_atom_site_label_1
_geom_torsion_atom_site_label_2
_geom_torsion_atom_site_label_3
_geom_torsion_atom_site_label_4
_geom_torsion
_geom_torsion_site_symmetry_1
_geom_torsion_site_symmetry_2
_geom_torsion_site_symmetry_3
_geom_torsion_site_symmetry_4
_geom_torsion_publ_flag
C6 C1 C2 C3 -0.8(2) . . . . ?
C19 C1 C2 C3 177.52(16) . . . . ?
C1 C2 C3 C4 -0.1(2) . . . . ?
C2 C3 C4 C5 0.7(3) . . . . ?
C3 C4 C5 C6 -0.5(2) . . . . ?
C4 C5 C6 C1 -0.4(2) . . . . ?
C4 C5 C6 N1 -179.05(15) . . . . ?
C2 C1 C6 C5 1.0(2) . . . . ?
C19 C1 C6 C5 -177.68(14) . . . . ?
C2 C1 C6 N1 179.92(13) . . . . ?
C19 C1 C6 N1 1.23(16) . . . . ?
N1 C7 C8 C9 178.71(14) . . . . ?
C19 C7 C8 C9 -4.2(2) . . . . ?
C7 C8 C9 C10 -177.25(14) . . . . ?
C7 C8 C9 C17 2.1(2) . . . . ?
C8 C9 C10 C11 176.14(14) . . . . ?
C17 C9 C10 C11 -3.2(2) . . . . ?
C9 C10 C11 O1 -176.42(13) . . . . ?
C9 C10 C11 C15 2.8(2) . . . . ?
O2 C12 C13 C14 175.51(18) . . . . ?
O1 C12 C13 C14 -4.2(3) . . . . ?
C12 C13 C14 C15 0.9(2) . . . . ?
C12 C13 C14 C26 -177.85(16) . . . . ?
C10 C11 C15 C16 0.1(2) . . . . ?
O1 C11 C15 C16 179.28(13) . . . . ?
C10 C11 C15 C14 -179.58(14) . . . . ?
O1 C11 C15 C14 -0.4(2) . . . . ?
C13 C14 C15 C16 -178.24(15) . . . . ?
C26 C14 C15 C16 0.5(2) . . . . ?
C13 C14 C15 C11 1.4(2) . . . . ?
C26 C14 C15 C11 -179.80(14) . . . . ?
C11 C15 C16 C17 -2.5(2) . . . . ?
C14 C15 C16 C17 177.17(13) . . . . ?
C15 C16 C17 C18 -178.09(14) . . . . ?
C15 C16 C17 C9 2.0(2) . . . . ?
C10 C9 C17 C18 -179.01(13) . . . . ?
C8 C9 C17 C18 1.6(2) . . . . ?
C10 C9 C17 C16 0.9(2) . . . . ?
C8 C9 C17 C16 -178.46(13) . . . . ?
C16 C17 C18 C19 176.72(13) . . . . ?
C9 C17 C18 C19 -3.4(2) . . . . ?
C17 C18 C19 C7 1.4(2) . . . . ?
C17 C18 C19 C1 -178.94(15) . . . . ?
C8 C7 C19 C18 2.5(2) . . . . ?
N1 C7 C19 C18 -179.86(13) . . . . ?
C8 C7 C19 C1 -177.23(14) . . . . ?
N1 C7 C19 C1 0.38(16) . . . . ?
C2 C1 C19 C18 0.9(3) . . . . ?
C6 C1 C19 C18 179.31(15) . . . . ?
C2 C1 C19 C7 -179.43(16) . . . . ?
C6 C1 C19 C7 -0.99(16) . . . . ?
C25 C20 C21 C22 -1.9(2) . . . . ?
N1 C20 C21 C22 176.43(14) . . . . ?
C20 C21 C22 C23 0.9(2) . . . . ?
C21 C22 C23 C24 0.5(3) . . . . ?
C22 C23 C24 C25 -0.9(3) . . . . ?
C23 C24 C25 C20 -0.1(2) . . . . ?
C21 C20 C25 C24 1.5(2) . . . . ?
N1 C20 C25 C24 -176.86(14) . . . . ?
C8 C7 N1 C6 177.76(15) . . . . ?
C19 C7 N1 C6 0.36(16) . . . . ?
C8 C7 N1 C20 -14.9(2) . . . . ?
C19 C7 N1 C20 167.70(13) . . . . ?
C5 C6 N1 C7 177.79(15) . . . . ?
C1 C6 N1 C7 -1.01(16) . . . . ?
C5 C6 N1 C20 10.3(2) . . . . ?
C1 C6 N1 C20 -168.53(13) . . . . ?
C21 C20 N1 C7 138.56(15) . . . . ?
C25 C20 N1 C7 -43.1(2) . . . . ?
C21 C20 N1 C6 -56.1(2) . . . . ?
C25 C20 N1 C6 122.22(16) . . . . ?
O2 C12 O1 C11 -174.54(15) . . . . ?
C13 C12 O1 C11 5.2(2) . . . . ?
C10 C11 O1 C12 176.15(14) . . . . ?
C15 C11 O1 C12 -3.1(2) . . . . ?
